data_2200525
loop_
_publ_author_name
'Alagar, M.'
'Krishnakumar, R. V.'
'Subha Nandhini, M.'
'Natarajan, S.'

_publ_section_title
;
 <small>L</small>-Alaninium maleate
;
_journal_issue 9
_journal_name_full 'Acta Crystallographica Section E'
_journal_page_first o855
_journal_page_last o857
_journal_paper_doi 10.1107/S1600536801013149
_journal_volume 57
_journal_year 2001
_chemical_formula_iupac 'C3 H8 O2 N 1+, C4 H3 O4 1-'
_chemical_formula_moiety 'C3 H8 O2 N 1+, C4 H3 O4 1-'
_chemical_formula_sum 'C7 H11 N O6'
_chemical_formula_weight 205.17
_chemical_name_systematic
;
L-alaninium maleate
;
_space_group_IT_number 19
_symmetry_cell_setting orthorhombic
_symmetry_space_group_name_Hall 'P 2ac 2ab'
_symmetry_space_group_name_H-M 'P 21 21 21'
_audit_creation_method SHELXL-97
_cell_angle_alpha 90.00
_cell_angle_beta 90.00
_cell_angle_gamma 90.00
_cell_formula_units_Z 4
_cell_length_a 5.5873(11)
_cell_length_b 7.3864(17)
_cell_length_c 23.688(3)
_cell_measurement_reflns_used 25
_cell_measurement_temperature 293(2)
_cell_measurement_theta_max 27
_cell_measurement_theta_min 18
_cell_volume 977.6(3)
_computing_cell_refinement 'CAD-4 Software'
_computing_data_collection 'CAD-4 Software (Enraf-Nonius, 1989)'
_computing_data_reduction 'CAD-4 Software'
_computing_molecular_graphics 'PLATON (Spek, 1999)'
_computing_publication_material SHELXL97
_computing_structure_refinement 'SHELXL97 (Sheldrick, 1997)'
_computing_structure_solution 'SHELXS97 (Sheldrick, 1990)'
_diffrn_ambient_temperature 293(2)
_diffrn_measured_fraction_theta_full .959
_diffrn_measured_fraction_theta_max .959
_diffrn_measurement_device_type 'Enraf-Nonius CAD-4'
_diffrn_measurement_method \w-2\q
_diffrn_radiation_monochromator graphite
_diffrn_radiation_source 'fine-focus sealed tube'
_diffrn_radiation_type CuK\a
_diffrn_radiation_wavelength 1.54180
_diffrn_reflns_av_R_equivalents .0000
_diffrn_reflns_av_sigmaI/netI .0107
_diffrn_reflns_limit_h_max 6
_diffrn_reflns_limit_h_min 0
_diffrn_reflns_limit_k_max 8
_diffrn_reflns_limit_k_min 0
_diffrn_reflns_limit_l_max 25
_diffrn_reflns_limit_l_min 0
_diffrn_reflns_number 1024
_diffrn_reflns_theta_full 67.88
_diffrn_reflns_theta_max 67.88
_diffrn_reflns_theta_min 3.73
_diffrn_standards_decay_% 2
_diffrn_standards_interval_count 200
_diffrn_standards_number 2
_exptl_absorpt_coefficient_mu 1.078
_exptl_absorpt_correction_T_max .90
_exptl_absorpt_correction_T_min .76
_exptl_absorpt_correction_type '\y scan'
_exptl_absorpt_process_details '(North et al., 1968)'
_exptl_crystal_colour colorless
_exptl_crystal_density_diffrn 1.394
_exptl_crystal_density_meas 1.40(2)
_exptl_crystal_density_method 'flotation in a liquid mixture of xylene and bromoform'
_exptl_crystal_description needle
_exptl_crystal_F_000 432
_exptl_crystal_size_max .30
_exptl_crystal_size_mid .20
_exptl_crystal_size_min .10
_refine_diff_density_max .163
_refine_diff_density_min -.159
_refine_ls_extinction_coef .018(2)
_refine_ls_extinction_method SHELXL97
_refine_ls_goodness_of_fit_ref 1.100
_refine_ls_hydrogen_treatment constr
_refine_ls_matrix_type full
_refine_ls_number_parameters 130
_refine_ls_number_reflns 1024
_refine_ls_number_restraints 0
_refine_ls_restrained_S_all 1.100
_refine_ls_R_factor_all .0371
_refine_ls_R_factor_gt .0354
_refine_ls_shift/su_max <0.001
_refine_ls_shift/su_mean .000
_refine_ls_structure_factor_coef Fsqd
_refine_ls_weighting_details 'calc w = 1/[\s^2^(Fo^2^)+(0.0739P)^2^+0.1453P] where P = (Fo^2^+2Fc^2^)/3'
_refine_ls_weighting_scheme calc
_refine_ls_wR_factor_ref .1060
_reflns_number_gt 977
_reflns_number_total 1024
_reflns_threshold_expression I>2\s(I)
_cod_data_source_file om6040.cif
_cod_data_source_block I
_cod_depositor_comments
;
The following automatic conversions were performed:
'_geom_bond_publ_flag' value 'Y' changed to 'y' according to
'/home/saulius/struct/CIF-dictionaries/cif_core.dic' dictionary named
'cif_core.dic' version 2.4.1 from 2010-06-29 (12 times).

Automatic conversion script
Id: cif_fix_enum 1527 2010-12-29 10:47:43Z saulius 

The following automatic conversions were performed:

'_geom_bond_publ_flag' value 'Y' changed to 'y' according to
/home/saulius/struct/CIF-dictionaries/cif_core.dic dictionary named
'cif_core.dic' version 2.4.1 from 2010-06-29 (12
times).

'_geom_angle_publ_flag' value 'Y' changed to 'y' according
to /home/saulius/struct/CIF-dictionaries/cif_core.dic dictionary
named 'cif_core.dic' version 2.4.1 from 2010-06-29 (14 times).

Automatic conversion script
Id: cif_fix_values 1715 2011-07-08 13:25:40Z adriana 
;
_cod_database_code 2200525

loop_
_symmetry_equiv_pos_as_xyz
'x, y, z'
'-x+1/2, -y, z+1/2'
'-x, y+1/2, -z+1/2'
'x+1/2, -y+1/2, -z'

loop_
_atom_site_label
_atom_site_fract_x
_atom_site_fract_y
_atom_site_fract_z
_atom_site_U_iso_or_equiv
_atom_site_adp_type
_atom_site_calc_flag
_atom_site_refinement_flags
_atom_site_occupancy
_atom_site_disorder_assembly
_atom_site_disorder_group
_atom_site_type_symbol
O1 .8011(3) .4977(3) -.05688(7) .0578(6) Uani d . 1 . . O
H1 .8917 .5114 -.0838 .087 Uiso calc R 1 . . H
O2 1.1022(3) .6213(2) -.00888(6) .0434(4) Uani d . 1 . . O
O3 -.1268(3) .4926(5) .79094(8) .0725(8) Uani d . 1 . . O
H3 -.1157 .4609 .7579 .109 Uiso calc R 1 . . H
O4 .1121(3) .5327(3) .86261(7) .0519(5) Uani d . 1 . . O
O5 -.0899(3) .4591(4) .68949(8) .0638(7) Uani d . 1 . . O
O6 .1962(3) .4362(4) .62659(8) .0640(6) Uani d . 1 . . O
N1 .8367(4) .6369(3) .08669(7) .0379(5) Uani d . 1 . . N
H1A .7545 .6132 .1180 .057 Uiso calc R 1 . . H
H1B .8063 .7496 .0755 .057 Uiso calc R 1 . . H
H1C .9925 .6251 .0936 .057 Uiso calc R 1 . . H
C1 .9067(4) .5515(3) -.01082(9) .0358(5) Uani d . 1 . . C
C2 .7648(4) .5082(3) .04164(9) .0377(5) Uani d . 1 . . C
H2A .5934 .5213 .0338 .045 Uiso calc R 1 . . H
C3 .8171(7) .3151(4) .06115(13) .0621(9) Uani d . 1 . . C
H3A .7258 .2892 .0945 .093 Uiso calc R 1 . . H
H3B .9846 .3032 .0694 .093 Uiso calc R 1 . . H
H3C .7739 .2315 .0318 .093 Uiso calc R 1 . . H
C4 .0808(4) .5129(3) .81158(10) .0422(6) Uani d . 1 . . C
C5 .2939(4) .5150(6) .77490(12) .0609(9) Uani d . 1 . . C
H5 .4379 .5342 .7936 .073 Uiso calc R 1 . . H
C6 .3133(4) .4940(6) .71949(12) .0660(10) Uani d . 1 . . C
H6 .4693 .5012 .7060 .079 Uiso calc R 1 . . H
C7 .1314(4) .4614(4) .67550(10) .0482(7) Uani d . 1 . . C

loop_
_atom_site_aniso_label
_atom_site_aniso_U_11
_atom_site_aniso_U_22
_atom_site_aniso_U_33
_atom_site_aniso_U_12
_atom_site_aniso_U_13
_atom_site_aniso_U_23
O1 .0535(11) .0857(14) .0341(10) -.0231(12) .0043(8) -.0119(9)
O2 .0419(9) .0564(9) .0319(9) -.0125(8) .0064(7) -.0009(7)
O3 .0314(9) .150(2) .0362(11) -.0095(13) .0043(7) -.0252(13)
O4 .0540(10) .0730(11) .0286(9) -.0020(10) .0005(8) -.0059(8)
O5 .0292(8) .1244(18) .0378(11) .0002(11) -.0022(7) -.0211(11)
O6 .0415(10) .1157(17) .0347(11) .0010(11) .0015(8) -.0116(11)
N1 .0382(10) .0485(10) .0270(10) .0039(9) .0042(8) .0021(8)
C1 .0384(11) .0383(9) .0308(12) -.0026(10) .0017(9) .0002(8)
C2 .0346(10) .0462(12) .0323(12) -.0037(10) .0018(9) .0032(9)
C3 .083(2) .0442(12) .0597(17) -.0093(15) .0104(17) .0123(12)
C4 .0372(11) .0568(13) .0327(14) .0015(12) -.0015(10) -.0065(10)
C5 .0266(12) .118(3) .0385(15) -.0019(16) -.0040(10) -.0193(16)
C6 .0268(12) .132(3) .0388(14) -.0023(17) .0022(10) -.0191(18)
C7 .0320(11) .0828(18) .0298(12) .0021(13) .0012(10) -.0104(12)

loop_
_atom_type_symbol
_atom_type_description
_atom_type_scat_dispersion_real
_atom_type_scat_dispersion_imag
_atom_type_scat_source
C C .0181 .0091 'International Tables Vol C Tables 4.2.6.8 and 6.1.1.4'
H H .0000 .0000 'International Tables Vol C Tables 4.2.6.8 and 6.1.1.4'
N N .0311 .0180 'International Tables Vol C Tables 4.2.6.8 and 6.1.1.4'
O O .0492 .0322 'International Tables Vol C Tables 4.2.6.8 and 6.1.1.4'

loop_
_geom_angle_atom_site_label_1
_geom_angle_atom_site_label_2
_geom_angle_atom_site_label_3
_geom_angle
_geom_angle_publ_flag
C1 O1 H1 109.5 ?
C4 O3 H3 109.5 ?
C2 N1 H1A 109.5 ?
C2 N1 H1B 109.5 ?
H1A N1 H1B 109.5 ?
C2 N1 H1C 109.5 ?
H1A N1 H1C 109.5 ?
H1B N1 H1C 109.5 ?
O2 C1 O1 124.8(2) y
O2 C1 C2 122.3(2) y
O1 C1 C2 112.8(2) y
N1 C2 C1 108.28(18) y
N1 C2 C3 109.2(2) y
C1 C2 C3 110.3(2) y
N1 C2 H2A 109.7 ?
C1 C2 H2A 109.7 ?
C3 C2 H2A 109.7 ?
C2 C3 H3A 109.5 ?
C2 C3 H3B 109.5 ?
H3A C3 H3B 109.5 ?
C2 C3 H3C 109.5 ?
H3A C3 H3C 109.5 ?
H3B C3 H3C 109.5 ?
O4 C4 O3 121.6(2) y
O4 C4 C5 117.6(2) y
O3 C4 C5 120.8(2) y
C6 C5 C4 130.4(2) y
C6 C5 H5 114.8 ?
C4 C5 H5 114.8 ?
C5 C6 C7 131.4(2) y
C5 C6 H6 114.3 ?
C7 C6 H6 114.3 ?
O6 C7 O5 121.8(2) y
O6 C7 C6 119.2(2) y
O5 C7 C6 119.0(2) y

loop_
_geom_bond_atom_site_label_1
_geom_bond_atom_site_label_2
_geom_bond_site_symmetry_2
_geom_bond_distance
_geom_bond_publ_flag
O1 C1 . 1.303(3) y
O1 H1 . .8200 ?
O2 C1 . 1.209(3) y
O3 C4 . 1.267(3) y
O3 H3 . .8200 ?
O4 C4 . 1.230(3) y
O5 C7 . 1.281(3) y
O6 C7 . 1.228(3) y
N1 C2 . 1.485(3) y
N1 H1A . .8900 ?
N1 H1B . .8900 ?
N1 H1C . .8900 ?
C1 C2 . 1.509(3) y
C2 C3 . 1.527(3) y
C2 H2A . .9800 ?
C3 H3A . .9600 ?
C3 H3B . .9600 ?
C3 H3C . .9600 ?
C4 C5 . 1.474(3) y
C5 C6 . 1.326(4) y
C5 H5 . .9300 ?
C6 C7 . 1.475(4) y
C6 H6 . .9300 ?

loop_
_geom_hbond_atom_site_label_D
_geom_hbond_atom_site_label_H
_geom_hbond_atom_site_label_A
_geom_hbond_site_symmetry_A
_geom_hbond_distance_DH
_geom_hbond_distance_HA
_geom_hbond_distance_DA
_geom_hbond_angle_DHA
O1 H1 O4 1_654 .82 1.78 2.593(2) 174.0
O3 H3 O5 . .82 1.63 2.425(3) 163.8
N1 H1A O5 2_564 .89 2.00 2.887(3) 174.8
N1 H1B O2 4_465 .89 2.17 2.881(2) 136.8
N1 H1B O4 4_566 .89 2.43 2.996(3) 121.6
N1 H1C O6 2_664 .89 1.96 2.828(3) 164.5
C5 H5 O3 1_655 .93 2.45 3.264(3) 145.8
C6 H6 O5 1_655 .93 2.51 3.419(3) 164.8

loop_
_geom_torsion_atom_site_label_1
_geom_torsion_atom_site_label_2
_geom_torsion_atom_site_label_3
_geom_torsion_atom_site_label_4
_geom_torsion
_geom_torsion_publ_flag
O2 C1 C2 N1 27.4(3) y
O1 C1 C2 N1 -155.8(2) y
O2 C1 C2 C3 -92.0(3) y
O1 C1 C2 C3 84.8(3) y
O4 C4 C5 C6 178.7(4) y
O3 C4 C5 C6 -1.8(6) y
C4 C5 C6 C7 -.1(8) y
C5 C6 C7 O6 -175.9(5) y
C5 C6 C7 O5 3.7(7) y

loop_
_cod_related_entry_id
_cod_related_entry_database
_cod_related_entry_code
1 ChemSpider 30654625
